data_1562048
loop_
_publ_author_name
'Che, Guang-Bo'
'Liu, Shu-Yu'
'Zhang, Qing'
'Liu, Chun-Bo'
'Zhang, Xing-Jing'

_publ_section_title
;
 Syntheses, structures and photoluminescence of lanthanide-organic
 frameworks assembled from multifunctional N,O-donor ligand
;
_journal_name_full 'Journal of Solid State Chemistry'
_journal_page_first 378
_journal_page_last 382
_journal_paper_doi 10.1016/j.jssc.2015.01.015
_journal_volume 225
_journal_year 2015
_chemical_formula_moiety 'C40 H22 N9 O7 Sm '
_chemical_formula_sum 'C40 H22 N9 O7 Sm'
_chemical_formula_weight 891.02
_space_group_IT_number 14
_space_group_name_Hall '-P 2yn'
_space_group_name_H-M_alt 'P 1 21/n 1'
_symmetry_cell_setting monoclinic
_symmetry_space_group_name_Hall '-P 2yn'
_symmetry_space_group_name_H-M 'P 1 21/n 1'
_atom_sites_solution_hydrogens geom
_atom_sites_solution_primary direct
_atom_sites_solution_secondary difmap
_audit_creation_method SHELXL-97
_cell_angle_alpha 90.000(5)
_cell_angle_beta 98.042(5)
_cell_angle_gamma 90.000(5)
_cell_formula_units_Z 4
_cell_length_a 12.308(5)
_cell_length_b 17.729(5)
_cell_length_c 16.151(5)
_cell_measurement_temperature 293(2)
_cell_measurement_theta_max 27.42
_cell_measurement_theta_min 1.71
_cell_volume 3490(2)
_computing_cell_refinement 'Bruker SMART'
_computing_data_collection 'Bruker SMART'
_computing_data_reduction 'Bruker SMART'
_computing_structure_refinement 'SHELXL-97 (Sheldrick, 1997)'
_computing_structure_solution 'SHELXL-97 (Sheldrick, 1997)'
_diffrn_ambient_temperature 293(2)
_diffrn_measured_fraction_theta_full 0.997
_diffrn_measured_fraction_theta_max 0.997
_diffrn_measurement_device_type 'Bruker Smart Apex CCD area detector'
_diffrn_measurement_method 'phi and omega scans'
_diffrn_radiation_monochromator graphite
_diffrn_radiation_source 'fine-focus sealed tube'
_diffrn_radiation_type MoK\a
_diffrn_radiation_wavelength 0.71073
_diffrn_reflns_av_R_equivalents 0.1053
_diffrn_reflns_av_sigmaI/netI 0.1163
_diffrn_reflns_limit_h_max 15
_diffrn_reflns_limit_h_min -15
_diffrn_reflns_limit_k_max 20
_diffrn_reflns_limit_k_min -22
_diffrn_reflns_limit_l_max 20
_diffrn_reflns_limit_l_min -20
_diffrn_reflns_number 29746
_diffrn_reflns_theta_full 27.42
_diffrn_reflns_theta_max 27.42
_diffrn_reflns_theta_min 1.71
_exptl_absorpt_coefficient_mu 1.751
_exptl_absorpt_correction_T_max 0.7434
_exptl_absorpt_correction_T_min 0.6686
_exptl_absorpt_correction_type multi-scan
_exptl_absorpt_process_details '(SADABS; Bruker, 2000)'
_exptl_crystal_colour colorless
_exptl_crystal_density_diffrn 1.696
_exptl_crystal_density_method 'not measured'
_exptl_crystal_description block
_exptl_crystal_F_000 1772
_exptl_crystal_size_max 0.25
_exptl_crystal_size_mid 0.22
_exptl_crystal_size_min 0.18
_refine_diff_density_max 1.089
_refine_diff_density_min -1.689
_refine_diff_density_rms 0.132
_refine_ls_extinction_method none
_refine_ls_goodness_of_fit_ref 0.979
_refine_ls_hydrogen_treatment mixed
_refine_ls_matrix_type full
_refine_ls_number_parameters 518
_refine_ls_number_reflns 7927
_refine_ls_number_restraints 1
_refine_ls_restrained_S_all 0.980
_refine_ls_R_factor_all 0.1258
_refine_ls_R_factor_gt 0.0532
_refine_ls_shift/su_max 0.001
_refine_ls_shift/su_mean 0.000
_refine_ls_structure_factor_coef Fsqd
_refine_ls_weighting_details 'calc w=1/[\s^2^(Fo^2^)+(0.0559P)^2^+0.0000P] where P=(Fo^2^+2Fc^2^)/3'
_refine_ls_weighting_scheme calc
_refine_ls_wR_factor_gt 0.1040
_refine_ls_wR_factor_ref 0.1308
_reflns_number_gt 4459
_reflns_number_total 7927
_reflns_threshold_expression >2sigma(I)
_cod_data_source_file JSSC-2015-225-378.cif
_cod_data_source_block 3
_cod_original_sg_symbol_H-M 'P 21/n'
_cod_database_code 1562048

loop_
_symmetry_equiv_pos_as_xyz
'x, y, z'
'-x+1/2, y+1/2, -z+1/2'
'-x, -y, -z'
'x-1/2, -y-1/2, z-1/2'

loop_
_atom_site_label
_atom_site_type_symbol
_atom_site_fract_x
_atom_site_fract_y
_atom_site_fract_z
_atom_site_U_iso_or_equiv
_atom_site_adp_type
_atom_site_occupancy
_atom_site_symmetry_multiplicity
_atom_site_calc_flag
_atom_site_refinement_flags
_atom_site_disorder_assembly
_atom_site_disorder_group
Sm Sm 0.95123(3) 0.150776(18) 0.74273(2) 0.03278(12) Uani 1 1 d . . .
C23 C 0.6696(6) -0.0668(4) 0.6071(4) 0.0443(18) Uani 1 1 d . . .
H23 H 0.6199 -0.1030 0.5838 0.053 Uiso 1 1 calc R . .
C10 C 0.6812(5) 0.1818(4) 0.6341(4) 0.0420(17) Uani 1 1 d . . .
H10 H 0.6719 0.1362 0.6607 0.050 Uiso 1 1 calc R . .
C22 C 0.6832(6) -0.0522(4) 0.6909(4) 0.0482(18) Uani 1 1 d . . .
H22 H 0.6413 -0.0781 0.7252 0.058 Uiso 1 1 calc R . .
N5 N 0.8211(4) 0.0409(3) 0.6794(3) 0.0349(13) Uani 1 1 d . . .
O5 O 0.7885(4) 0.1547(3) 0.8231(3) 0.0464(12) Uani 1 1 d . . .
O6 O 0.9008(4) 0.2472(3) 0.8463(3) 0.0631(15) Uani 1 1 d . . .
N1 N 0.9738(4) 0.2899(3) 0.6868(3) 0.0405(14) Uani 1 1 d . . .
N6 N 0.9514(4) 0.1212(3) 0.5858(3) 0.0321(12) Uani 1 1 d . . .
N7 N 0.6594(4) -0.0846(3) 0.4155(3) 0.0377(13) Uani 1 1 d . . .
C7 C 0.6998(5) 0.3189(3) 0.5624(4) 0.0326(15) Uani 1 1 d . . .
N8 N 0.7754(5) -0.0238(3) 0.3434(3) 0.0352(13) Uani 1 1 d . . .
O7 O 0.7436(5) 0.2536(3) 0.8908(4) 0.0729(17) Uani 1 1 d . . .
N2 N 0.7777(4) 0.2169(3) 0.6518(3) 0.0372(13) Uani 1 1 d . . .
C31 C 0.8804(5) 0.0681(3) 0.5461(4) 0.0327(15) Uani 1 1 d . . .
C8 C 0.6024(6) 0.2776(4) 0.5422(4) 0.0443(18) Uani 1 1 d . . .
H8 H 0.5447 0.2966 0.5046 0.053 Uiso 1 1 calc R . .
C21 C 0.7599(6) 0.0015(4) 0.7253(4) 0.0430(17) Uani 1 1 d . . .
H21 H 0.7682 0.0099 0.7826 0.052 Uiso 1 1 calc R . .
C30 C 1.0167(5) 0.1574(4) 0.5415(4) 0.0400(16) Uani 1 1 d . . .
H30 H 1.0630 0.1939 0.5686 0.048 Uiso 1 1 calc R . .
C28 C 0.9506(6) 0.0929(4) 0.4158(4) 0.0413(17) Uani 1 1 d . . .
H28 H 0.9507 0.0838 0.3591 0.050 Uiso 1 1 calc R . .
C32 C 0.8110(5) 0.0269(3) 0.5950(4) 0.0307(15) Uani 1 1 d . . .
C33 C 0.6919(5) -0.0746(3) 0.3422(4) 0.0350(15) Uani 1 1 d . . .
N9 N 0.8094(5) 0.2198(4) 0.8547(4) 0.0491(16) Uani 1 1 d . . .
C24 C 0.7332(5) -0.0254(3) 0.5571(4) 0.0370(16) Uani 1 1 d . . .
C27 C 0.8786(5) 0.0539(3) 0.4597(4) 0.0332(15) Uani 1 1 d . . .
C4 C 0.9065(5) 0.3979(3) 0.6039(4) 0.0319(15) Uani 1 1 d . . .
C12 C 0.8912(5) 0.3245(3) 0.6358(4) 0.0332(15) Uani 1 1 d . . .
C26 C 0.7994(5) -0.0004(3) 0.4242(4) 0.0333(15) Uani 1 1 d . . .
C29 C 1.0215(6) 0.1451(4) 0.4567(4) 0.0430(17) Uani 1 1 d . . .
H29 H 1.0711 0.1712 0.4289 0.052 Uiso 1 1 calc R . .
C11 C 0.7880(5) 0.2854(3) 0.6164(4) 0.0316(15) Uani 1 1 d . . .
C1 C 1.0674(6) 0.3270(4) 0.7067(5) 0.0481(19) Uani 1 1 d . . .
H1 H 1.1227 0.3038 0.7429 0.058 Uiso 1 1 calc R . .
C25 C 0.7278(5) -0.0371(3) 0.4679(4) 0.0349(15) Uani 1 1 d . . .
C9 C 0.5945(6) 0.2089(4) 0.5788(5) 0.050(2) Uani 1 1 d . . .
H9 H 0.5308 0.1804 0.5666 0.060 Uiso 1 1 calc R . .
C3 C 1.0079(5) 0.4342(4) 0.6244(4) 0.0435(18) Uani 1 1 d . . .
H3 H 1.0201 0.4815 0.6027 0.052 Uiso 1 1 calc R . .
C2 C 1.0885(6) 0.3987(4) 0.6768(5) 0.053(2) Uani 1 1 d . . .
H2 H 1.1561 0.4217 0.6924 0.063 Uiso 1 1 calc R . .
N4 N 0.6483(4) 0.4412(3) 0.4859(3) 0.0389(13) Uani 1 1 d . . .
H4 H 0.5814 0.4324 0.4650 0.047 Uiso 1 1 calc R . .
N3 N 0.8080(5) 0.5028(3) 0.5164(3) 0.0430(14) Uani 1 1 d . . .
C6 C 0.7164(5) 0.3936(3) 0.5345(4) 0.0354(16) Uani 1 1 d . . .
C13 C 0.7060(6) 0.5053(3) 0.4765(4) 0.0383(16) Uani 1 1 d . . .
C5 C 0.8146(5) 0.4323(3) 0.5526(4) 0.0366(16) Uani 1 1 d . . .
C34 C 0.6403(5) -0.1091(3) 0.2617(4) 0.0339(15) Uani 1 1 d . . .
C14 C 0.6607(5) 0.5711(4) 0.4273(4) 0.0381(16) Uani 1 1 d . . .
C39 C 0.6970(5) -0.1450(3) 0.2033(4) 0.0339(15) Uani 1 1 d . . .
C40 C 0.8177(5) -0.1618(3) 0.2212(4) 0.0329(15) Uani 1 1 d . . .
C19 C 0.5783(5) 0.5664(3) 0.3562(4) 0.0364(16) Uani 1 1 d . . .
C20 C 0.5296(5) 0.4933(3) 0.3220(4) 0.0338(15) Uani 1 1 d . . .
C15 C 0.7072(6) 0.6417(4) 0.4491(5) 0.0501(19) Uani 1 1 d . . .
H15 H 0.7600 0.6461 0.4961 0.060 Uiso 1 1 calc R . .
C35 C 0.5269(5) -0.1007(4) 0.2429(4) 0.0406(17) Uani 1 1 d . . .
H35 H 0.4880 -0.0774 0.2812 0.049 Uiso 1 1 calc R . .
C37 C 0.5260(6) -0.1608(4) 0.1099(4) 0.0468(18) Uani 1 1 d . . .
H37 H 0.4882 -0.1777 0.0594 0.056 Uiso 1 1 calc R . .
C18 C 0.5483(6) 0.6315(3) 0.3116(4) 0.0435(18) Uani 1 1 d . . .
H18 H 0.4946 0.6284 0.2651 0.052 Uiso 1 1 calc R . .
C38 C 0.6398(6) -0.1697(4) 0.1279(4) 0.0412(17) Uani 1 1 d . . .
H38 H 0.6778 -0.1925 0.0888 0.049 Uiso 1 1 calc R . .
C16 C 0.6750(7) 0.7059(4) 0.4012(5) 0.058(2) Uani 1 1 d . . .
H16 H 0.7082 0.7521 0.4156 0.070 Uiso 1 1 calc R . .
C36 C 0.4713(6) -0.1268(4) 0.1677(5) 0.0482(19) Uani 1 1 d . . .
H36 H 0.3956 -0.1211 0.1565 0.058 Uiso 1 1 calc R . .
C17 C 0.5951(7) 0.7010(4) 0.3333(5) 0.056(2) Uani 1 1 d . . .
H17 H 0.5725 0.7438 0.3022 0.067 Uiso 1 1 calc R . .
O3 O 0.8627(3) -0.1646(2) 0.2970(3) 0.0361(11) Uani 1 1 d . . .
O2 O 0.5507(4) 0.4758(2) 0.2492(3) 0.0387(11) Uani 1 1 d D . .
O1 O 0.4705(4) 0.4528(2) 0.3605(3) 0.0379(11) Uani 1 1 d . . .
O4 O 0.8724(4) -0.1731(2) 0.1620(3) 0.0420(12) Uani 1 1 d . . .
H8A H 0.814(4) -0.014(3) 0.304(3) 0.013(15) Uiso 1 1 d . . .

loop_
_atom_site_aniso_label
_atom_site_aniso_U_11
_atom_site_aniso_U_22
_atom_site_aniso_U_33
_atom_site_aniso_U_23
_atom_site_aniso_U_13
_atom_site_aniso_U_12
Sm 0.03243(19) 0.03236(18) 0.03262(18) -0.00074(17) 0.00132(13) -0.00042(17)
C23 0.045(4) 0.042(4) 0.047(4) -0.008(3) 0.010(3) -0.014(3)
C10 0.035(4) 0.038(4) 0.053(4) 0.010(3) 0.005(3) -0.003(3)
C22 0.053(5) 0.050(4) 0.043(4) 0.001(4) 0.013(4) -0.013(4)
N5 0.037(3) 0.035(3) 0.032(3) 0.002(2) 0.001(2) 0.000(3)
O5 0.049(3) 0.041(3) 0.052(3) -0.006(2) 0.014(2) -0.003(3)
O6 0.051(4) 0.066(4) 0.077(4) -0.024(3) 0.024(3) -0.014(3)
N1 0.033(3) 0.037(3) 0.049(4) 0.001(3) -0.002(3) -0.001(3)
N6 0.036(3) 0.032(3) 0.029(3) -0.001(2) 0.005(2) -0.003(2)
N7 0.037(3) 0.040(3) 0.036(3) -0.003(3) 0.006(3) -0.005(3)
C7 0.036(4) 0.032(3) 0.028(3) 0.002(3) 0.001(3) 0.003(3)
N8 0.041(4) 0.036(3) 0.030(3) 0.000(3) 0.009(3) -0.002(3)
O7 0.064(4) 0.072(4) 0.088(4) -0.008(3) 0.030(3) 0.019(3)
N2 0.033(3) 0.037(3) 0.041(3) 0.003(3) 0.002(3) -0.002(3)
C31 0.031(4) 0.035(4) 0.030(3) 0.001(3) 0.000(3) 0.002(3)
C8 0.037(4) 0.041(4) 0.052(4) 0.005(3) -0.004(3) 0.001(3)
C21 0.046(4) 0.048(4) 0.035(4) 0.010(3) 0.009(3) -0.002(4)
C30 0.036(4) 0.046(4) 0.036(4) 0.005(3) 0.001(3) -0.011(3)
C28 0.053(5) 0.040(4) 0.032(4) 0.002(3) 0.011(3) 0.003(3)
C32 0.033(4) 0.030(3) 0.030(3) 0.001(3) 0.004(3) 0.002(3)
C33 0.032(4) 0.030(3) 0.041(4) -0.003(3) 0.001(3) -0.006(3)
N9 0.045(4) 0.053(4) 0.052(4) 0.009(3) 0.018(3) 0.010(3)
C24 0.038(4) 0.032(4) 0.042(4) 0.004(3) 0.007(3) -0.003(3)
C27 0.032(4) 0.030(3) 0.036(4) 0.004(3) -0.002(3) 0.000(3)
C4 0.035(4) 0.030(3) 0.030(3) -0.001(3) 0.002(3) -0.001(3)
C12 0.034(4) 0.035(3) 0.030(3) -0.004(3) 0.004(3) 0.003(3)
C26 0.033(4) 0.036(4) 0.031(3) -0.002(3) 0.007(3) 0.003(3)
C29 0.044(4) 0.043(4) 0.042(4) 0.007(3) 0.008(3) -0.018(4)
C11 0.035(4) 0.030(3) 0.031(3) -0.002(3) 0.006(3) 0.000(3)
C1 0.039(4) 0.040(4) 0.060(5) -0.002(3) -0.011(4) 0.001(3)
C25 0.037(4) 0.033(4) 0.034(4) -0.001(3) 0.003(3) -0.004(3)
C9 0.040(4) 0.042(4) 0.065(5) 0.009(4) -0.004(4) -0.008(3)
C3 0.044(4) 0.037(4) 0.048(4) 0.006(3) -0.001(3) -0.004(3)
C2 0.044(5) 0.038(4) 0.072(5) -0.003(4) -0.005(4) -0.009(3)
N4 0.034(3) 0.036(3) 0.043(3) 0.006(3) -0.006(3) -0.003(3)
N3 0.045(4) 0.035(3) 0.046(3) 0.002(3) -0.006(3) -0.004(3)
C6 0.043(4) 0.030(4) 0.031(4) 0.004(3) 0.001(3) 0.004(3)
C13 0.050(4) 0.027(3) 0.037(4) 0.001(3) 0.000(3) -0.005(3)
C5 0.043(4) 0.033(4) 0.032(4) -0.003(3) 0.000(3) 0.001(3)
C34 0.036(4) 0.027(3) 0.036(4) 0.002(3) -0.004(3) 0.000(3)
C14 0.041(4) 0.039(4) 0.034(4) 0.000(3) 0.006(3) -0.003(3)
C39 0.036(4) 0.029(3) 0.035(3) 0.000(3) -0.002(3) -0.001(3)
C40 0.042(4) 0.024(3) 0.033(3) -0.006(3) 0.007(3) 0.000(3)
C19 0.043(4) 0.030(4) 0.038(4) 0.000(3) 0.011(3) 0.001(3)
C20 0.031(4) 0.032(4) 0.038(4) 0.008(3) 0.003(3) 0.005(3)
C15 0.052(5) 0.035(4) 0.062(5) 0.002(4) 0.002(4) -0.007(4)
C35 0.042(5) 0.041(4) 0.039(4) 0.000(3) 0.007(3) -0.007(3)
C37 0.040(4) 0.058(5) 0.040(4) -0.004(4) -0.004(3) -0.006(4)
C18 0.062(5) 0.033(4) 0.036(4) 0.002(3) 0.008(3) 0.006(3)
C38 0.041(4) 0.048(4) 0.033(4) -0.007(3) 0.002(3) -0.004(3)
C16 0.068(6) 0.036(4) 0.072(6) 0.001(4) 0.011(5) -0.003(4)
C36 0.032(4) 0.050(4) 0.060(5) 0.000(4) -0.004(4) -0.002(3)
C17 0.075(6) 0.034(4) 0.059(5) 0.011(4) 0.015(5) 0.003(4)
O3 0.028(2) 0.042(3) 0.036(2) 0.001(2) -0.0004(19) 0.000(2)
O2 0.042(3) 0.037(3) 0.038(3) -0.003(2) 0.009(2) 0.003(2)
O1 0.042(3) 0.040(3) 0.033(2) 0.001(2) 0.007(2) -0.003(2)
O4 0.037(3) 0.048(3) 0.041(3) -0.011(2) 0.005(2) -0.002(2)

loop_
_atom_type_symbol
_atom_type_description
_atom_type_scat_dispersion_real
_atom_type_scat_dispersion_imag
_atom_type_scat_source
C C 0.0033 0.0016 'International Tables Vol C Tables 4.2.6.8 and 6.1.1.4'
H H 0.0000 0.0000 'International Tables Vol C Tables 4.2.6.8 and 6.1.1.4'
N N 0.0061 0.0033 'International Tables Vol C Tables 4.2.6.8 and 6.1.1.4'
O O 0.0106 0.0060 'International Tables Vol C Tables 4.2.6.8 and 6.1.1.4'
Sm Sm -0.1638 3.4418 'International Tables Vol C Tables 4.2.6.8 and 6.1.1.4'

loop_
_geom_angle_atom_site_label_1
_geom_angle_atom_site_label_2
_geom_angle_atom_site_label_3
_geom_angle
_geom_angle_site_symmetry_1
_geom_angle_site_symmetry_3
O3 Sm O4 52.49(14) 3_756 3_756
O3 Sm O6 115.21(15) 3_756 .
O4 Sm O6 76.09(16) 3_756 .
O3 Sm O5 162.87(14) 3_756 .
O4 Sm O5 111.05(15) 3_756 .
O6 Sm O5 50.08(16) . .
O3 Sm O2 69.01(13) 3_756 4_666
O4 Sm O2 75.21(14) 3_756 4_666
O6 Sm O2 136.77(17) . 4_666
O5 Sm O2 114.35(14) . 4_666
O3 Sm N6 68.82(15) 3_756 .
O4 Sm N6 120.85(16) 3_756 .
O6 Sm N6 144.91(17) . .
O5 Sm N6 128.02(16) . .
O2 Sm N6 78.19(15) 4_666 .
O3 Sm O1 105.26(13) 3_756 4_666
O4 Sm O1 71.57(14) 3_756 4_666
O6 Sm O1 89.99(17) . 4_666
O5 Sm O1 69.34(14) . 4_666
O2 Sm O1 50.37(13) 4_666 4_666
N6 Sm O1 123.65(14) . 4_666
O3 Sm N5 120.43(15) 3_756 .
O4 Sm N5 141.29(15) 3_756 .
O6 Sm N5 124.36(17) . .
O5 Sm N5 74.85(16) . .
O2 Sm N5 68.12(15) 4_666 .
N6 Sm N5 63.52(16) . .
O1 Sm N5 75.69(14) 4_666 .
O3 Sm N1 71.04(15) 3_756 .
O4 Sm N1 86.53(15) 3_756 .
O6 Sm N1 69.12(17) . .
O5 Sm N1 106.03(16) . .
O2 Sm N1 139.35(15) 4_666 .
N6 Sm N1 80.84(16) . .
O1 Sm N1 153.05(15) 4_666 .
N5 Sm N1 129.93(16) . .
O3 Sm N2 120.59(15) 3_756 .
O4 Sm N2 145.06(15) 3_756 .
O6 Sm N2 79.42(17) . .
O5 Sm N2 69.09(16) . .
O2 Sm N2 138.27(15) 4_666 .
N6 Sm N2 70.29(16) . .
O1 Sm N2 133.19(15) 4_666 .
N5 Sm N2 73.57(15) . .
N1 Sm N2 61.42(16) . .
O3 Sm C40 26.68(15) 3_756 3_756
O4 Sm C40 26.45(15) 3_756 3_756
O6 Sm C40 98.62(17) . 3_756
O5 Sm C40 137.42(17) . 3_756
O2 Sm C40 65.78(15) 4_666 3_756
N6 Sm C40 94.40(17) . 3_756
O1 Sm C40 85.01(16) 4_666 3_756
N5 Sm C40 132.03(16) . 3_756
N1 Sm C40 81.70(17) . 3_756
N2 Sm C40 141.44(17) . 3_756
O3 Sm N9 140.02(17) 3_756 .
O4 Sm N9 95.41(17) 3_756 .
O6 Sm N9 24.90(16) . .
O5 Sm N9 25.43(15) . .
O2 Sm N9 131.43(15) 4_666 .
N6 Sm N9 140.01(17) . .
O1 Sm N9 81.24(15) 4_666 .
N5 Sm N9 99.50(18) . .
N1 Sm N9 85.53(17) . .
N2 Sm N9 70.15(16) . .
C40 Sm N9 120.63(18) 3_756 .
C22 C23 C24 118.0(6) . .
C22 C23 H23 121.0 . .
C24 C23 H23 121.0 . .
N2 C10 C9 124.1(6) . .
N2 C10 H10 117.9 . .
C9 C10 H10 117.9 . .
C23 C22 C21 120.3(7) . .
C23 C22 H22 119.8 . .
C21 C22 H22 119.8 . .
C21 N5 C32 118.6(6) . .
C21 N5 Sm 122.3(4) . .
C32 N5 Sm 118.9(4) . .
N9 O5 Sm 95.8(4) . .
N9 O6 Sm 96.7(4) . .
C1 N1 C12 118.2(6) . .
C1 N1 Sm 120.5(4) . .
C12 N1 Sm 121.3(4) . .
C30 N6 C31 118.4(5) . .
C30 N6 Sm 121.2(4) . .
C31 N6 Sm 120.4(4) . .
C33 N7 C25 103.4(5) . .
C8 C7 C6 124.6(6) . .
C8 C7 C11 118.5(6) . .
C6 C7 C11 116.9(6) . .
C26 N8 C33 106.1(6) . .
C26 N8 H8A 125(4) . .
C33 N8 H8A 128(4) . .
C10 N2 C11 117.3(6) . .
C10 N2 Sm 122.0(4) . .
C11 N2 Sm 120.5(4) . .
N6 C31 C27 120.0(6) . .
N6 C31 C32 118.4(5) . .
C27 C31 C32 121.5(6) . .
C9 C8 C7 118.4(6) . .
C9 C8 H8 120.8 . .
C7 C8 H8 120.8 . .
N5 C21 C22 122.7(6) . .
N5 C21 H21 118.6 . .
C22 C21 H21 118.6 . .
N6 C30 C29 124.8(6) . .
N6 C30 H30 117.6 . .
C29 C30 H30 117.6 . .
C29 C28 C27 119.6(6) . .
C29 C28 H28 120.2 . .
C27 C28 H28 120.2 . .
N5 C32 C24 120.8(6) . .
N5 C32 C31 118.4(5) . .
C24 C32 C31 120.9(6) . .
N7 C33 N8 113.6(6) . .
N7 C33 C34 125.6(6) . .
N8 C33 C34 120.7(6) . .
O7 N9 O6 121.9(7) . .
O7 N9 O5 121.7(7) . .
O6 N9 O5 116.3(6) . .
O7 N9 Sm 170.6(5) . .
O6 N9 Sm 58.4(4) . .
O5 N9 Sm 58.8(3) . .
C23 C24 C32 119.4(6) . .
C23 C24 C25 123.0(6) . .
C32 C24 C25 117.5(6) . .
C28 C27 C31 119.4(6) . .
C28 C27 C26 125.2(6) . .
C31 C27 C26 115.5(6) . .
C3 C4 C12 119.5(6) . .
C3 C4 C5 122.9(6) . .
C12 C4 C5 117.6(6) . .
N1 C12 C4 120.4(6) . .
N1 C12 C11 118.4(6) . .
C4 C12 C11 121.2(6) . .
N8 C26 C25 106.2(6) . .
N8 C26 C27 129.3(6) . .
C25 C26 C27 124.4(6) . .
C28 C29 C30 117.7(6) . .
C28 C29 H29 121.1 . .
C30 C29 H29 121.1 . .
N2 C11 C7 121.6(6) . .
N2 C11 C12 118.0(6) . .
C7 C11 C12 120.3(6) . .
N1 C1 C2 124.4(6) . .
N1 C1 H1 117.8 . .
C2 C1 H1 117.8 . .
C26 C25 N7 110.7(6) . .
C26 C25 C24 120.1(6) . .
N7 C25 C24 129.2(6) . .
C8 C9 C10 119.7(7) . .
C8 C9 H9 120.1 . .
C10 C9 H9 120.1 . .
C2 C3 C4 118.7(6) . .
C2 C3 H3 120.6 . .
C4 C3 H3 120.6 . .
C3 C2 C1 118.7(7) . .
C3 C2 H2 120.7 . .
C1 C2 H2 120.7 . .
C6 N4 C13 107.2(5) . .
C6 N4 H4 126.4 . .
C13 N4 H4 126.4 . .
C13 N3 C5 103.4(5) . .
N4 C6 C5 105.3(5) . .
N4 C6 C7 131.1(6) . .
C5 C6 C7 123.6(6) . .
N3 C13 N4 112.9(6) . .
N3 C13 C14 123.2(6) . .
N4 C13 C14 123.9(6) . .
N3 C5 C6 111.2(6) . .
N3 C5 C4 128.6(6) . .
C6 C5 C4 120.2(6) . .
C35 C34 C39 118.6(6) . .
C35 C34 C33 115.9(6) . .
C39 C34 C33 125.4(6) . .
C15 C14 C19 118.4(6) . .
C15 C14 C13 117.5(6) . .
C19 C14 C13 124.1(6) . .
C38 C39 C34 119.6(6) . .
C38 C39 C40 118.2(6) . .
C34 C39 C40 122.2(5) . .
O4 C40 O3 121.1(6) . .
O4 C40 C39 120.3(6) . .
O3 C40 C39 118.6(6) . .
O4 C40 Sm 62.5(3) . 3_756
O3 C40 Sm 61.0(3) . 3_756
C39 C40 Sm 164.6(4) . 3_756
C18 C19 C14 118.6(6) . .
C18 C19 C20 117.7(6) . .
C14 C19 C20 123.4(6) . .
O1 C20 O2 121.8(6) . .
O1 C20 C19 123.0(6) . .
O2 C20 C19 115.2(6) . .
O1 C20 Sm 62.7(3) . 4_565
O2 C20 Sm 59.2(3) . 4_565
C19 C20 Sm 174.0(5) . 4_565
C16 C15 C14 120.8(7) . .
C16 C15 H15 119.6 . .
C14 C15 H15 119.6 . .
C36 C35 C34 120.7(7) . .
C36 C35 H35 119.6 . .
C34 C35 H35 119.6 . .
C36 C37 C38 118.8(6) . .
C36 C37 H37 120.6 . .
C38 C37 H37 120.6 . .
C19 C18 C17 122.7(7) . .
C19 C18 H18 118.7 . .
C17 C18 H18 118.7 . .
C39 C38 C37 121.1(6) . .
C39 C38 H38 119.4 . .
C37 C38 H38 119.4 . .
C17 C16 C15 120.5(7) . .
C17 C16 H16 119.8 . .
C15 C16 H16 119.8 . .
C37 C36 C35 121.1(7) . .
C37 C36 H36 119.4 . .
C35 C36 H36 119.4 . .
C16 C17 C18 119.0(7) . .
C16 C17 H17 120.5 . .
C18 C17 H17 120.5 . .
C40 O3 Sm 92.4(4) . 3_756
C20 O2 Sm 95.3(4) . 4_565
C20 O1 Sm 92.4(4) . 4_565
C40 O4 Sm 91.0(4) . 3_756

loop_
_geom_bond_atom_site_label_1
_geom_bond_atom_site_label_2
_geom_bond_distance
_geom_bond_site_symmetry_2
Sm O3 2.476(4) 3_756
Sm O4 2.510(4) 3_756
Sm O6 2.529(5) .
Sm O5 2.535(5) .
Sm O2 2.551(4) 4_666
Sm N6 2.589(5) .
Sm O1 2.631(4) 4_666
Sm N5 2.636(5) .
Sm N1 2.655(5) .
Sm N2 2.686(5) .
Sm C40 2.829(7) 3_756
Sm N9 2.949(7) .
C23 C22 1.364(9) .
C23 C24 1.408(9) .
C23 H23 0.9300 .
C10 N2 1.336(8) .
C10 C9 1.379(9) .
C10 H10 0.9300 .
C22 C21 1.400(9) .
C22 H22 0.9300 .
N5 C21 1.327(8) .
N5 C32 1.373(7) .
O5 N9 1.273(7) .
O6 N9 1.250(7) .
N1 C1 1.327(8) .
N1 C12 1.361(7) .
N6 C30 1.315(8) .
N6 C31 1.380(7) .
N7 C33 1.314(8) .
N7 C25 1.390(7) .
C7 C8 1.404(9) .
C7 C6 1.422(8) .
C7 C11 1.423(8) .
N8 C26 1.362(8) .
N8 C33 1.364(8) .
N8 H8A 0.86(5) .
O7 N9 1.220(7) .
N2 C11 1.356(7) .
C31 C27 1.415(8) .
C31 C32 1.440(9) .
C8 C9 1.364(9) .
C8 H8 0.9300 .
C21 H21 0.9300 .
C30 C29 1.396(9) .
C30 H30 0.9300 .
C28 C29 1.376(9) .
C28 C27 1.394(9) .
C28 H28 0.9300 .
C32 C24 1.410(8) .
C33 C34 1.495(8) .
C24 C25 1.448(9) .
C27 C26 1.431(8) .
C4 C3 1.402(8) .
C4 C12 1.422(8) .
C4 C5 1.441(8) .
C12 C11 1.443(8) .
C26 C25 1.368(9) .
C29 H29 0.9300 .
C1 C2 1.395(9) .
C1 H1 0.9300 .
C9 H9 0.9300 .
C3 C2 1.365(9) .
C3 H3 0.9300 .
C2 H2 0.9300 .
N4 C6 1.359(7) .
N4 C13 1.360(8) .
N4 H4 0.8600 .
N3 C13 1.330(8) .
N3 C5 1.378(8) .
C6 C5 1.386(9) .
C13 C14 1.475(9) .
C34 C35 1.394(9) .
C34 C39 1.402(9) .
C14 C15 1.401(9) .
C14 C19 1.424(9) .
C39 C38 1.389(8) .
C39 C40 1.503(9) .
C40 O4 1.260(7) .
C40 O3 1.271(7) .
C40 Sm 2.829(7) 3_756
C19 C18 1.383(8) .
C19 C20 1.500(9) .
C20 O1 1.247(7) .
C20 O2 1.278(7) .
C20 Sm 2.958(7) 4_565
C15 C16 1.401(9) .
C15 H15 0.9300 .
C35 C36 1.387(9) .
C35 H35 0.9300 .
C37 C36 1.365(10) .
C37 C38 1.399(9) .
C37 H37 0.9300 .
C18 C17 1.385(9) .
C18 H18 0.9300 .
C38 H38 0.9300 .
C16 C17 1.370(11) .
C16 H16 0.9300 .
C36 H36 0.9300 .
C17 H17 0.9300 .
O3 Sm 2.476(4) 3_756
O2 Sm 2.551(4) 4_565
O1 Sm 2.631(4) 4_565
O4 Sm 2.510(4) 3_756

loop_
_geom_hbond_atom_site_label_D
_geom_hbond_atom_site_label_H
_geom_hbond_atom_site_label_A
_geom_hbond_distance_DH
_geom_hbond_distance_HA
_geom_hbond_distance_DA
_geom_hbond_angle_DHA
_geom_hbond_site_symmetry_A
N4 H4 O1 0.86 2.05 2.773(6) 141.5 .
N8 H8A O2 0.86(5) 1.99(5) 2.777(8) 152(5) 2_645
